data_1502120
loop_
_publ_author_name
'Rose, Bradley D.'
'Chase, Daniel T.'
'Weber, Christopher D.'
'Zakharov, Lev N.'
'Lonergan, Mark C.'
'Haley, Michael M.'

_publ_section_title
;
 Synthesis, crystal structures, and photophysical properties of
 electron-accepting diethynylindenofluorenediones.
;
_journal_issue 8
_journal_name_full 'Organic letters'
_journal_page_first 2106
_journal_page_last 2109
_journal_paper_doi 10.1021/ol200525g
_journal_volume 13
_journal_year 2011
_chemical_formula_sum 'C30 H26 O2 Si2'
_chemical_formula_weight 474.69
_chemical_name_systematic
;

 ?

;
_space_group_IT_number 14
_symmetry_cell_setting monoclinic
_symmetry_space_group_name_Hall '-P 2ybc'
_symmetry_space_group_name_H-M 'P 1 21/c 1'
_atom_sites_solution_hydrogens geom
_atom_sites_solution_primary direct
_atom_sites_solution_secondary difmap
_audit_creation_method SHELXLTL
_cell_angle_alpha 90.00
_cell_angle_beta 96.440(10)
_cell_angle_gamma 90.00
_cell_formula_units_Z 2
_cell_length_a 6.366(4)
_cell_length_b 22.340(14)
_cell_length_c 9.457(6)
_cell_measurement_reflns_used 833
_cell_measurement_temperature 173(2)
_cell_measurement_theta_max 20.24
_cell_measurement_theta_min 2.35
_cell_volume 1336.5(15)
_computing_cell_refinement 'Bruker SAINT'
_computing_data_collection 'Bruker SMART'
_computing_data_reduction 'Bruker SAINT'
_computing_molecular_graphics 'Bruker SHELXTL'
_computing_publication_material 'Bruker SHELXTL'
_computing_structure_refinement 'Bruker SHELXTL'
_computing_structure_solution 'Bruker SHELXTL'
_diffrn_ambient_temperature 173(2)
_diffrn_measured_fraction_theta_full 0.999
_diffrn_measured_fraction_theta_max 0.999
_diffrn_measurement_device_type 'Bruker Apex CCD area detector'
_diffrn_measurement_method 'phi and omega scans'
_diffrn_radiation_monochromator graphite
_diffrn_radiation_source 'fine-focus sealed tube'
_diffrn_radiation_type MoK\a
_diffrn_radiation_wavelength 0.71073
_diffrn_reflns_av_R_equivalents 0.0946
_diffrn_reflns_av_sigmaI/netI 0.1020
_diffrn_reflns_limit_h_max 7
_diffrn_reflns_limit_h_min -7
_diffrn_reflns_limit_k_max 25
_diffrn_reflns_limit_k_min -24
_diffrn_reflns_limit_l_max 10
_diffrn_reflns_limit_l_min -10
_diffrn_reflns_number 7443
_diffrn_reflns_theta_full 24.00
_diffrn_reflns_theta_max 24.00
_diffrn_reflns_theta_min 1.82
_exptl_absorpt_coefficient_mu 0.157
_exptl_absorpt_correction_T_max 0.9953
_exptl_absorpt_correction_T_min 0.9649
_exptl_absorpt_correction_type multi-scan
_exptl_absorpt_process_details SADABS
_exptl_crystal_colour red
_exptl_crystal_density_diffrn 1.180
_exptl_crystal_density_method 'not measured'
_exptl_crystal_description needle
_exptl_crystal_F_000 500
_exptl_crystal_size_max 0.23
_exptl_crystal_size_mid 0.04
_exptl_crystal_size_min 0.03
_refine_diff_density_max 0.284
_refine_diff_density_min -0.253
_refine_diff_density_rms 0.059
_refine_ls_extinction_method none
_refine_ls_goodness_of_fit_ref 1.016
_refine_ls_hydrogen_treatment constr
_refine_ls_matrix_type full
_refine_ls_number_parameters 154
_refine_ls_number_reflns 2103
_refine_ls_number_restraints 0
_refine_ls_restrained_S_all 1.016
_refine_ls_R_factor_all 0.1309
_refine_ls_R_factor_gt 0.0764
_refine_ls_shift/su_max 0.000
_refine_ls_shift/su_mean 0.000
_refine_ls_structure_factor_coef Fsqd
_refine_ls_weighting_details 'calc w=1/[\s^2^(Fo^2^)+(0.0930P)^2^+0.0000P] where P=(Fo^2^+2Fc^2^)/3'
_refine_ls_weighting_scheme calc
_refine_ls_wR_factor_gt 0.1628
_refine_ls_wR_factor_ref 0.1876
_reflns_number_gt 1303
_reflns_number_total 2103
_reflns_threshold_expression >2sigma(I)
_cod_data_source_file ol200525g_si_002.cif
_cod_data_source_block mh49
_cod_depositor_comments
;
The following automatic conversions were performed:

'_symmetry_cell_setting' value 'Monoclinic' changed to 'monoclinic'
according to /home/saulius/struct/CIF-dictionaries/cif_core.dic
dictionary named 'cif_core.dic' version 2.4.1 from 2010-06-29.

Automatic conversion script
Id: cif_fix_values 1715 2011-07-08 13:25:40Z adriana 
;
_cod_original_cell_volume 1336.4(14)
_cod_original_sg_symbol_H-M P2(1)/c
_cod_database_code 1502120

loop_
_symmetry_equiv_pos_as_xyz
'x, y, z'
'-x, y+1/2, -z+1/2'
'-x, -y, -z'
'x, -y-1/2, z-1/2'

loop_
_atom_site_label
_atom_site_type_symbol
_atom_site_fract_x
_atom_site_fract_y
_atom_site_fract_z
_atom_site_U_iso_or_equiv
_atom_site_adp_type
_atom_site_occupancy
_atom_site_symmetry_multiplicity
_atom_site_calc_flag
_atom_site_refinement_flags
Si1 Si 0.1878(2) 0.30873(6) 0.86110(15) 0.0418(5) Uani 1 1 d .
O1 O 0.7731(5) 0.43325(15) 0.8410(3) 0.0505(10) Uani 1 1 d .
C1 C 0.4292(7) 0.45082(19) 0.5829(5) 0.0314(11) Uani 1 1 d .
C2 C 0.6203(7) 0.48158(19) 0.6204(4) 0.0291(11) Uani 1 1 d .
C3 C 0.6917(7) 0.52941(18) 0.5423(4) 0.0286(11) Uani 1 1 d .
C4 C 0.7810(7) 0.4711(2) 0.7482(5) 0.0352(11) Uani 1 1 d .
C5 C 0.9523(7) 0.5154(2) 0.7357(5) 0.0342(11) Uani 1 1 d .
C6 C 0.8973(7) 0.55114(19) 0.6139(5) 0.0312(11) Uani 1 1 d .
C7 C 1.0336(7) 0.59598(19) 0.5816(5) 0.0402(12) Uani 1 1 d .
H7A H 1.0008 0.6201 0.4994 0.048 Uiso 1 1 calc R
C8 C 1.2213(8) 0.6053(2) 0.6720(6) 0.0497(14) Uani 1 1 d .
H8A H 1.3150 0.6363 0.6510 0.060 Uiso 1 1 calc R
C9 C 1.2719(8) 0.5698(2) 0.7918(6) 0.0497(14) Uani 1 1 d .
H9A H 1.4002 0.5766 0.8511 0.060 Uiso 1 1 calc R
C10 C 1.1376(7) 0.5250(2) 0.8250(5) 0.0459(13) Uani 1 1 d .
H10A H 1.1710 0.5011 0.9075 0.055 Uiso 1 1 calc R
C11 C 0.3601(7) 0.40304(19) 0.6699(5) 0.0344(11) Uani 1 1 d .
C12 C 0.2942(7) 0.3643(2) 0.7431(5) 0.0382(12) Uani 1 1 d .
C13 C 0.1620(9) 0.3472(3) 1.0330(5) 0.0640(17) Uani 1 1 d .
H13A H 0.0625 0.3806 1.0167 0.096 Uiso 1 1 calc R
H13B H 0.3004 0.3624 1.0729 0.096 Uiso 1 1 calc R
H13C H 0.1095 0.3188 1.0998 0.096 Uiso 1 1 calc R
C14 C 0.3758(9) 0.2451(2) 0.8879(7) 0.0672(18) Uani 1 1 d .
H14A H 0.3868 0.2253 0.7965 0.101 Uiso 1 1 calc R
H14B H 0.3248 0.2164 0.9545 0.101 Uiso 1 1 calc R
H14C H 0.5152 0.2601 0.9267 0.101 Uiso 1 1 calc R
C15 C -0.0737(8) 0.2841(2) 0.7740(7) 0.0645(17) Uani 1 1 d .
H15A H -0.0554 0.2638 0.6843 0.097 Uiso 1 1 calc R
H15B H -0.1656 0.3190 0.7547 0.097 Uiso 1 1 calc R
H15C H -0.1382 0.2564 0.8370 0.097 Uiso 1 1 calc R

loop_
_atom_site_aniso_label
_atom_site_aniso_U_11
_atom_site_aniso_U_22
_atom_site_aniso_U_33
_atom_site_aniso_U_23
_atom_site_aniso_U_13
_atom_site_aniso_U_12
Si1 0.0403(8) 0.0359(8) 0.0533(10) 0.0105(7) 0.0234(7) -0.0012(7)
O1 0.061(2) 0.054(2) 0.036(2) 0.0061(17) 0.0023(17) -0.0070(19)
C1 0.037(3) 0.030(3) 0.031(3) -0.008(2) 0.023(2) -0.004(2)
C2 0.031(2) 0.030(3) 0.027(2) -0.006(2) 0.010(2) 0.002(2)
C3 0.029(2) 0.029(3) 0.029(3) -0.003(2) 0.012(2) -0.001(2)
C4 0.040(3) 0.037(3) 0.030(3) -0.003(2) 0.011(2) 0.002(2)
C5 0.036(3) 0.035(3) 0.033(3) -0.012(2) 0.008(2) 0.003(2)
C6 0.028(2) 0.029(3) 0.038(3) -0.010(2) 0.015(2) 0.002(2)
C7 0.036(3) 0.032(3) 0.056(3) -0.009(2) 0.020(2) -0.006(2)
C8 0.037(3) 0.044(3) 0.071(4) -0.020(3) 0.018(3) -0.011(3)
C9 0.035(3) 0.056(4) 0.058(4) -0.023(3) 0.004(3) -0.002(3)
C10 0.041(3) 0.056(3) 0.040(3) -0.016(3) 0.004(3) 0.006(3)
C11 0.038(3) 0.032(3) 0.035(3) -0.004(2) 0.015(2) -0.002(2)
C12 0.044(3) 0.033(3) 0.040(3) 0.003(2) 0.013(2) 0.000(2)
C13 0.081(4) 0.066(4) 0.050(4) 0.014(3) 0.027(3) 0.005(3)
C14 0.058(4) 0.053(4) 0.097(5) 0.022(3) 0.033(3) 0.008(3)
C15 0.047(3) 0.047(3) 0.103(5) 0.000(3) 0.025(3) -0.003(3)

loop_
_atom_type_symbol
_atom_type_description
_atom_type_scat_dispersion_real
_atom_type_scat_dispersion_imag
_atom_type_scat_source
C C 0.0033 0.0016 'International Tables Vol C Tables 4.2.6.8 and 6.1.1.4'
H H 0.0000 0.0000 'International Tables Vol C Tables 4.2.6.8 and 6.1.1.4'
O O 0.0106 0.0060 'International Tables Vol C Tables 4.2.6.8 and 6.1.1.4'
Si Si 0.0817 0.0704 'International Tables Vol C Tables 4.2.6.8 and 6.1.1.4'

loop_
_geom_angle_atom_site_label_1
_geom_angle_atom_site_label_2
_geom_angle_atom_site_label_3
_geom_angle
_geom_angle_site_symmetry_1
_geom_angle_site_symmetry_3
C12 Si1 C15 107.6(2) . .
C12 Si1 C14 108.8(2) . .
C15 Si1 C14 111.5(3) . .
C12 Si1 C13 106.9(2) . .
C15 Si1 C13 111.2(3) . .
C14 Si1 C13 110.7(3) . .
C2 C1 C3 115.7(4) . 3_666
C2 C1 C11 121.8(4) . .
C3 C1 C11 122.5(4) 3_666 .
C1 C2 C3 124.1(4) . .
C1 C2 C4 127.9(4) . .
C3 C2 C4 108.0(4) . .
C2 C3 C1 120.1(4) . 3_666
C2 C3 C6 109.3(4) . .
C1 C3 C6 130.6(4) 3_666 .
O1 C4 C5 127.3(4) . .
O1 C4 C2 127.0(4) . .
C5 C4 C2 105.7(4) . .
C10 C5 C6 121.6(4) . .
C10 C5 C4 129.5(4) . .
C6 C5 C4 108.9(4) . .
C7 C6 C5 119.0(4) . .
C7 C6 C3 132.8(4) . .
C5 C6 C3 108.2(4) . .
C6 C7 C8 119.0(5) . .
C6 C7 H7A 120.5 . .
C8 C7 H7A 120.5 . .
C9 C8 C7 121.0(5) . .
C9 C8 H8A 119.5 . .
C7 C8 H8A 119.5 . .
C10 C9 C8 120.5(5) . .
C10 C9 H9A 119.7 . .
C8 C9 H9A 119.7 . .
C9 C10 C5 118.8(5) . .
C9 C10 H10A 120.6 . .
C5 C10 H10A 120.6 . .
C12 C11 C1 177.2(5) . .
C11 C12 Si1 176.7(4) . .
Si1 C13 H13A 109.5 . .
Si1 C13 H13B 109.5 . .
H13A C13 H13B 109.5 . .
Si1 C13 H13C 109.5 . .
H13A C13 H13C 109.5 . .
H13B C13 H13C 109.5 . .
Si1 C14 H14A 109.5 . .
Si1 C14 H14B 109.5 . .
H14A C14 H14B 109.5 . .
Si1 C14 H14C 109.5 . .
H14A C14 H14C 109.5 . .
H14B C14 H14C 109.5 . .
Si1 C15 H15A 109.5 . .
Si1 C15 H15B 109.5 . .
H15A C15 H15B 109.5 . .
Si1 C15 H15C 109.5 . .
H15A C15 H15C 109.5 . .
H15B C15 H15C 109.5 . .

loop_
_geom_bond_atom_site_label_1
_geom_bond_atom_site_label_2
_geom_bond_distance
_geom_bond_site_symmetry_2
Si1 C12 1.849(5) .
Si1 C15 1.856(5) .
Si1 C14 1.857(5) .
Si1 C13 1.862(5) .
O1 C4 1.224(5) .
C1 C2 1.408(6) .
C1 C3 1.409(6) 3_666
C1 C11 1.446(6) .
C2 C3 1.403(6) .
C2 C4 1.512(6) .
C3 C1 1.409(6) 3_666
C3 C6 1.486(6) .
C4 C5 1.487(6) .
C5 C10 1.388(6) .
C5 C6 1.413(6) .
C6 C7 1.382(6) .
C7 C8 1.405(7) .
C7 H7A 0.9500 .
C8 C9 1.390(7) .
C8 H8A 0.9500 .
C9 C10 1.376(7) .
C9 H9A 0.9500 .
C10 H10A 0.9500 .
C11 C12 1.211(6) .
C13 H13A 0.9800 .
C13 H13B 0.9800 .
C13 H13C 0.9800 .
C14 H14A 0.9800 .
C14 H14B 0.9800 .
C14 H14C 0.9800 .
C15 H15A 0.9800 .
C15 H15B 0.9800 .
C15 H15C 0.9800 .

loop_
_geom_torsion_atom_site_label_1
_geom_torsion_atom_site_label_2
_geom_torsion_atom_site_label_3
_geom_torsion_atom_site_label_4
_geom_torsion
_geom_torsion_site_symmetry_1
_geom_torsion_site_symmetry_4
C3 C1 C2 C3 0.5(6) 3_666 .
C11 C1 C2 C3 -178.0(4) . .
C3 C1 C2 C4 179.4(4) 3_666 .
C11 C1 C2 C4 0.9(6) . .
C1 C2 C3 C1 -0.5(7) . 3_666
C4 C2 C3 C1 -179.6(3) . 3_666
C1 C2 C3 C6 179.4(4) . .
C4 C2 C3 C6 0.3(4) . .
C1 C2 C4 O1 0.8(7) . .
C3 C2 C4 O1 179.8(4) . .
C1 C2 C4 C5 179.6(4) . .
C3 C2 C4 C5 -1.3(4) . .
O1 C4 C5 C10 -1.2(8) . .
C2 C4 C5 C10 180.0(4) . .
O1 C4 C5 C6 -179.3(4) . .
C2 C4 C5 C6 1.9(4) . .
C10 C5 C6 C7 1.3(6) . .
C4 C5 C6 C7 179.5(4) . .
C10 C5 C6 C3 -180.0(4) . .
C4 C5 C6 C3 -1.7(4) . .
C2 C3 C6 C7 179.4(4) . .
C1 C3 C6 C7 -0.7(8) 3_666 .
C2 C3 C6 C5 0.9(5) . .
C1 C3 C6 C5 -179.2(4) 3_666 .
C5 C6 C7 C8 -1.0(6) . .
C3 C6 C7 C8 -179.4(4) . .
C6 C7 C8 C9 0.7(7) . .
C7 C8 C9 C10 -0.6(7) . .
C8 C9 C10 C5 0.9(7) . .
C6 C5 C10 C9 -1.2(6) . .
C4 C5 C10 C9 -179.1(4) . .
C2 C1 C11 C12 125(10) . .
C3 C1 C11 C12 -54(10) 3_666 .
C1 C11 C12 Si1 -43(15) . .
C15 Si1 C12 C11 97(7) . .
C14 Si1 C12 C11 -142(7) . .
C13 Si1 C12 C11 -22(8) . .
